data_7102847
loop_
_publ_author_name
'Granados, Alejandro M'
'Fracaroli, Alejandro M'
'de Rossi, Rita H'
'Fuertes, Pedro'
'Torroba, Tom\'as'

_publ_section_title
;
 Alkynyl Fischer carbene complex as a traceless directing group for the
 regioselective cycloaddition of dithiolethiones to arylacetylene:
 synthesis of E-dithiafulvene thione and dithioesters.
;
_journal_issue 4
_journal_name_full 'Chemical communications (Cambridge, England)'
_journal_page_first 483
_journal_page_last 485
_journal_paper_doi 10.1039/b715857b
_journal_year 2008
_chemical_formula_moiety 'C16 H16 S4'
_chemical_formula_sum 'C16 H16 S4'
_chemical_formula_weight 336.53
_chemical_name_systematic
;
?
;
_space_group_IT_number 14
_symmetry_cell_setting monoclinic
_symmetry_space_group_name_Hall '-P 2ybc'
_symmetry_space_group_name_H-M 'P 1 21/c 1'
_atom_sites_solution_hydrogens geom
_atom_sites_solution_primary direct
_atom_sites_solution_secondary difmap
_audit_creation_method SHELXL-97
_cell_angle_alpha 90.00
_cell_angle_beta 98.52(2)
_cell_angle_gamma 90.00
_cell_formula_units_Z 4
_cell_length_a 15.354(6)
_cell_length_b 11.400(3)
_cell_length_c 8.9237(17)
_cell_measurement_reflns_used 3086
_cell_measurement_temperature 173(2)
_cell_measurement_theta_max 24.64
_cell_measurement_theta_min 2.23
_cell_volume 1544.8(8)
_computing_cell_refinement 'Bruker SMART'
_computing_data_collection 'Bruker SMART'
_computing_data_reduction 'Bruker SAINT'
_computing_molecular_graphics 'Bruker SHELXTL'
_computing_publication_material 'Bruker SHELXTL'
_computing_structure_refinement 'SHELXL-97 (Sheldrick, 1997)'
_computing_structure_solution 'SHELXS-97 (Sheldrick, 1990)'
_diffrn_ambient_temperature 173(2)
_diffrn_measured_fraction_theta_full 0.996
_diffrn_measured_fraction_theta_max 0.996
_diffrn_measurement_device_type 'CCD area detector'
_diffrn_measurement_method 'omega scans'
_diffrn_radiation_monochromator graphite
_diffrn_radiation_source 'fine-focus sealed tube'
_diffrn_radiation_type MoK\a
_diffrn_radiation_wavelength 0.71073
_diffrn_reflns_av_R_equivalents 0.0518
_diffrn_reflns_av_sigmaI/netI 0.0406
_diffrn_reflns_limit_h_max 18
_diffrn_reflns_limit_h_min -18
_diffrn_reflns_limit_k_max 13
_diffrn_reflns_limit_k_min -13
_diffrn_reflns_limit_l_max 10
_diffrn_reflns_limit_l_min -10
_diffrn_reflns_number 14425
_diffrn_reflns_theta_full 25.00
_diffrn_reflns_theta_max 25.00
_diffrn_reflns_theta_min 2.23
_diffrn_standards_decay_% 0
_exptl_absorpt_coefficient_mu 0.601
_exptl_absorpt_correction_T_max 0.990
_exptl_absorpt_correction_T_min 0.842
_exptl_absorpt_correction_type multi-scan
_exptl_absorpt_process_details 'SADABS (Sheldrick, 2001)'
_exptl_crystal_colour orange
_exptl_crystal_density_diffrn 1.447
_exptl_crystal_density_method 'not measured'
_exptl_crystal_description plate
_exptl_crystal_F_000 704
_exptl_crystal_size_max 0.50
_exptl_crystal_size_mid 0.30
_exptl_crystal_size_min 0.02
_refine_diff_density_max 0.281
_refine_diff_density_min -0.221
_refine_diff_density_rms 0.061
_refine_ls_extinction_method none
_refine_ls_goodness_of_fit_ref 1.096
_refine_ls_hydrogen_treatment constr
_refine_ls_matrix_type full
_refine_ls_number_parameters 181
_refine_ls_number_reflns 2717
_refine_ls_number_restraints 0
_refine_ls_restrained_S_all 1.096
_refine_ls_R_factor_all 0.0466
_refine_ls_R_factor_gt 0.0372
_refine_ls_shift/su_max 0.001
_refine_ls_shift/su_mean 0.000
_refine_ls_structure_factor_coef Fsqd
_refine_ls_weighting_details 'calc w=1/[\s^2^(Fo^2^)+(0.0398P)^2^+0.2986P] where P=(Fo^2^+2Fc^2^)/3'
_refine_ls_weighting_scheme calc
_refine_ls_wR_factor_gt 0.0862
_refine_ls_wR_factor_ref 0.0896
_reflns_number_gt 2280
_reflns_number_total 2717
_reflns_threshold_expression >2sigma(I)
_cod_data_source_file b715857b.txt
_cod_data_source_block 3
_cod_depositor_comments
;
The following automatic conversions were performed:
'_symmetry_cell_setting' value 'Monoclinic' changed to 'monoclinic'
according to '/home/saulius/struct/CIF-dictionaries/cif_core.dic'
dictionary named 'cif_core.dic' version 2.4.1 from 2010-06-29.

Automatic conversion script
Id: cif_fix_enum 1527 2010-12-29 10:47:43Z saulius 
;
_cod_original_sg_symbol_H-M P2(1)/c
_cod_database_code 7102847

loop_
_symmetry_equiv_pos_as_xyz
'x, y, z'
'-x, y+1/2, -z+1/2'
'-x, -y, -z'
'x, -y-1/2, z-1/2'

loop_
_atom_site_label
_atom_site_type_symbol
_atom_site_fract_x
_atom_site_fract_y
_atom_site_fract_z
_atom_site_U_iso_or_equiv
_atom_site_adp_type
_atom_site_occupancy
_atom_site_symmetry_multiplicity
_atom_site_calc_flag
_atom_site_refinement_flags
_atom_site_disorder_assembly
_atom_site_disorder_group
S1 S 0.93683(4) 0.02989(5) 0.33411(7) 0.02810(18) Uani 1 1 d . . .
S2 S 0.95725(4) 0.21083(5) 0.11241(7) 0.02831(18) Uani 1 1 d . . .
S3 S 0.76749(4) 0.04786(5) 0.45706(7) 0.03121(18) Uani 1 1 d . . .
S4 S 0.64638(4) 0.22850(5) 0.28983(8) 0.03341(19) Uani 1 1 d . . .
C1 C 1.03154(16) 0.0276(2) 0.2487(3) 0.0291(6) Uani 1 1 d . . .
H1 H 1.0747 -0.0315 0.2747 0.035 Uiso 1 1 calc R . .
C2 C 1.04331(15) 0.10923(19) 0.1466(3) 0.0243(5) Uani 1 1 d . . .
C3 C 1.11886(15) 0.1214(2) 0.0640(2) 0.0247(5) Uani 1 1 d . . .
C4 C 1.17771(15) 0.0283(2) 0.0593(3) 0.0272(6) Uani 1 1 d . . .
H4 H 1.1688 -0.0429 0.1102 0.033 Uiso 1 1 calc R . .
C5 C 1.24835(16) 0.0386(2) -0.0184(3) 0.0316(6) Uani 1 1 d . . .
H5 H 1.2879 -0.0253 -0.0205 0.038 Uiso 1 1 calc R . .
C6 C 1.26191(16) 0.1418(2) -0.0935(3) 0.0322(6) Uani 1 1 d . . .
H6 H 1.3102 0.1483 -0.1483 0.039 Uiso 1 1 calc R . .
C7 C 1.20538(16) 0.2347(2) -0.0887(3) 0.0332(6) Uani 1 1 d . . .
H7 H 1.2152 0.3060 -0.1387 0.040 Uiso 1 1 calc R . .
C8 C 1.13406(16) 0.2245(2) -0.0110(3) 0.0310(6) Uani 1 1 d . . .
H8 H 1.0950 0.2889 -0.0089 0.037 Uiso 1 1 calc R . .
C9 C 0.89200(15) 0.15239(19) 0.2367(3) 0.0243(5) Uani 1 1 d . . .
C10 C 0.81079(15) 0.2001(2) 0.2448(3) 0.0267(5) Uani 1 1 d . . .
H10 H 0.7951 0.2687 0.1865 0.032 Uiso 1 1 calc R . .
C11 C 0.74842(15) 0.15625(19) 0.3321(3) 0.0247(5) Uani 1 1 d . . .
C12 C 0.57108(15) 0.1412(2) 0.3820(3) 0.0274(6) Uani 1 1 d . . .
H12 H 0.5960 0.1274 0.4906 0.033 Uiso 1 1 calc R . .
C13 C 0.54825(16) 0.0240(2) 0.3007(3) 0.0317(6) Uani 1 1 d . . .
H13A H 0.5965 -0.0017 0.2460 0.038 Uiso 1 1 calc R . .
H13B H 0.5376 -0.0378 0.3739 0.038 Uiso 1 1 calc R . .
C14 C 0.46559(17) 0.0486(2) 0.1911(3) 0.0347(6) Uani 1 1 d . . .
H14A H 0.4324 -0.0245 0.1627 0.042 Uiso 1 1 calc R . .
H14B H 0.4795 0.0872 0.0981 0.042 Uiso 1 1 calc R . .
C15 C 0.41372(17) 0.1304(2) 0.2803(3) 0.0389(7) Uani 1 1 d . . .
H15A H 0.3713 0.1779 0.2110 0.047 Uiso 1 1 calc R . .
H15B H 0.3811 0.0853 0.3488 0.047 Uiso 1 1 calc R . .
C16 C 0.48311(16) 0.2084(2) 0.3705(3) 0.0330(6) Uani 1 1 d . . .
H16A H 0.4680 0.2238 0.4727 0.040 Uiso 1 1 calc R . .
H16B H 0.4872 0.2843 0.3181 0.040 Uiso 1 1 calc R . .

loop_
_atom_site_aniso_label
_atom_site_aniso_U_11
_atom_site_aniso_U_22
_atom_site_aniso_U_33
_atom_site_aniso_U_23
_atom_site_aniso_U_13
_atom_site_aniso_U_12
S1 0.0286(4) 0.0283(3) 0.0263(3) 0.0080(3) 0.0004(3) 0.0026(3)
S2 0.0290(3) 0.0238(3) 0.0322(4) 0.0069(3) 0.0047(3) 0.0028(3)
S3 0.0326(4) 0.0316(4) 0.0288(4) 0.0064(3) 0.0026(3) 0.0024(3)
S4 0.0297(4) 0.0260(4) 0.0451(4) 0.0080(3) 0.0075(3) 0.0043(3)
C1 0.0283(13) 0.0267(13) 0.0309(14) 0.0034(11) -0.0004(11) 0.0051(11)
C2 0.0264(13) 0.0215(12) 0.0234(12) -0.0019(10) -0.0019(10) -0.0004(10)
C3 0.0248(12) 0.0253(13) 0.0222(12) -0.0035(10) -0.0027(10) -0.0015(10)
C4 0.0294(14) 0.0209(12) 0.0292(14) -0.0014(10) -0.0028(11) -0.0035(10)
C5 0.0253(14) 0.0275(14) 0.0395(16) -0.0095(12) -0.0033(11) 0.0007(11)
C6 0.0273(14) 0.0372(15) 0.0324(14) -0.0071(12) 0.0053(11) -0.0051(11)
C7 0.0318(14) 0.0336(14) 0.0344(15) 0.0048(12) 0.0055(12) -0.0024(12)
C8 0.0329(14) 0.0255(13) 0.0348(15) 0.0036(11) 0.0054(12) 0.0068(11)
C9 0.0277(13) 0.0217(12) 0.0220(13) -0.0013(10) -0.0017(10) -0.0021(10)
C10 0.0309(14) 0.0211(12) 0.0270(13) 0.0043(10) 0.0005(11) -0.0003(10)
C11 0.0298(13) 0.0206(12) 0.0224(13) -0.0031(10) -0.0005(10) -0.0005(10)
C12 0.0298(14) 0.0248(13) 0.0280(14) -0.0011(11) 0.0057(11) 0.0006(10)
C13 0.0333(15) 0.0227(13) 0.0392(15) -0.0005(11) 0.0061(12) 0.0031(11)
C14 0.0436(16) 0.0269(14) 0.0322(15) -0.0046(11) 0.0009(12) 0.0047(12)
C15 0.0317(15) 0.0396(16) 0.0435(16) -0.0070(13) -0.0004(12) 0.0070(12)
C16 0.0321(14) 0.0263(13) 0.0421(16) -0.0035(12) 0.0098(12) 0.0032(11)

loop_
_atom_type_symbol
_atom_type_description
_atom_type_scat_dispersion_real
_atom_type_scat_dispersion_imag
_atom_type_scat_source
C C 0.0033 0.0016 'International Tables Vol C Tables 4.2.6.8 and 6.1.1.4'
H H 0.0000 0.0000 'International Tables Vol C Tables 4.2.6.8 and 6.1.1.4'
S S 0.1246 0.1234 'International Tables Vol C Tables 4.2.6.8 and 6.1.1.4'

loop_
_geom_angle_atom_site_label_1
_geom_angle_atom_site_label_2
_geom_angle_atom_site_label_3
_geom_angle
_geom_angle_site_symmetry_1
_geom_angle_site_symmetry_3
_geom_angle_publ_flag
C9 S1 C1 95.05(11) . . ?
C9 S2 C2 97.31(11) . . ?
C11 S4 C12 104.66(11) . . ?
C2 C1 S1 119.73(19) . . ?
C2 C1 H1 120.1 . . ?
S1 C1 H1 120.1 . . ?
C1 C2 C3 127.3(2) . . ?
C1 C2 S2 113.94(18) . . ?
C3 C2 S2 118.79(17) . . ?
C8 C3 C4 118.2(2) . . ?
C8 C3 C2 121.5(2) . . ?
C4 C3 C2 120.3(2) . . ?
C5 C4 C3 120.8(2) . . ?
C5 C4 H4 119.6 . . ?
C3 C4 H4 119.6 . . ?
C4 C5 C6 120.2(2) . . ?
C4 C5 H5 119.9 . . ?
C6 C5 H5 119.9 . . ?
C7 C6 C5 119.9(2) . . ?
C7 C6 H6 120.0 . . ?
C5 C6 H6 120.0 . . ?
C6 C7 C8 120.1(2) . . ?
C6 C7 H7 120.0 . . ?
C8 C7 H7 120.0 . . ?
C7 C8 C3 120.9(2) . . ?
C7 C8 H8 119.5 . . ?
C3 C8 H8 119.5 . . ?
C10 C9 S1 126.15(18) . . ?
C10 C9 S2 119.79(18) . . ?
S1 C9 S2 113.98(13) . . ?
C9 C10 C11 125.7(2) . . ?
C9 C10 H10 117.1 . . ?
C11 C10 H10 117.1 . . ?
C10 C11 S3 124.56(18) . . ?
C10 C11 S4 111.74(17) . . ?
S3 C11 S4 123.69(14) . . ?
C13 C12 C16 105.31(19) . . ?
C13 C12 S4 112.30(16) . . ?
C16 C12 S4 107.95(16) . . ?
C13 C12 H12 110.4 . . ?
C16 C12 H12 110.4 . . ?
S4 C12 H12 110.4 . . ?
C14 C13 C12 104.79(19) . . ?
C14 C13 H13A 110.8 . . ?
C12 C13 H13A 110.8 . . ?
C14 C13 H13B 110.8 . . ?
C12 C13 H13B 110.8 . . ?
H13A C13 H13B 108.9 . . ?
C13 C14 C15 103.3(2) . . ?
C13 C14 H14A 111.1 . . ?
C15 C14 H14A 111.1 . . ?
C13 C14 H14B 111.1 . . ?
C15 C14 H14B 111.1 . . ?
H14A C14 H14B 109.1 . . ?
C16 C15 C14 104.7(2) . . ?
C16 C15 H15A 110.8 . . ?
C14 C15 H15A 110.8 . . ?
C16 C15 H15B 110.8 . . ?
C14 C15 H15B 110.8 . . ?
H15A C15 H15B 108.9 . . ?
C15 C16 C12 106.43(19) . . ?
C15 C16 H16A 110.4 . . ?
C12 C16 H16A 110.4 . . ?
C15 C16 H16B 110.4 . . ?
C12 C16 H16B 110.4 . . ?
H16A C16 H16B 108.6 . . ?

loop_
_geom_bond_atom_site_label_1
_geom_bond_atom_site_label_2
_geom_bond_distance
_geom_bond_site_symmetry_2
_geom_bond_publ_flag
S1 C9 1.733(2) . ?
S1 C1 1.739(3) . ?
S2 C9 1.734(2) . ?
S2 C2 1.750(2) . ?
S3 C11 1.661(2) . ?
S4 C11 1.761(2) . ?
S4 C12 1.813(2) . ?
C1 C2 1.333(3) . ?
C1 H1 0.9500 . ?
C2 C3 1.470(3) . ?
C3 C8 1.389(3) . ?
C3 C4 1.399(3) . ?
C4 C5 1.376(3) . ?
C4 H4 0.9500 . ?
C5 C6 1.385(3) . ?
C5 H5 0.9500 . ?
C6 C7 1.374(3) . ?
C6 H6 0.9500 . ?
C7 C8 1.385(3) . ?
C7 H7 0.9500 . ?
C8 H8 0.9500 . ?
C9 C10 1.372(3) . ?
C10 C11 1.413(3) . ?
C10 H10 0.9500 . ?
C12 C13 1.537(3) . ?
C12 C16 1.543(3) . ?
C12 H12 1.0000 . ?
C13 C14 1.509(3) . ?
C13 H13A 0.9900 . ?
C13 H13B 0.9900 . ?
C14 C15 1.525(3) . ?
C14 H14A 0.9900 . ?
C14 H14B 0.9900 . ?
C15 C16 1.523(3) . ?
C15 H15A 0.9900 . ?
C15 H15B 0.9900 . ?
C16 H16A 0.9900 . ?
C16 H16B 0.9900 . ?

loop_
_geom_torsion_atom_site_label_1
_geom_torsion_atom_site_label_2
_geom_torsion_atom_site_label_3
_geom_torsion_atom_site_label_4
_geom_torsion
_geom_torsion_site_symmetry_1
_geom_torsion_site_symmetry_2
_geom_torsion_site_symmetry_3
_geom_torsion_site_symmetry_4
_geom_torsion_publ_flag
C9 S1 C1 C2 0.4(2) . . . . ?
S1 C1 C2 C3 179.65(18) . . . . ?
S1 C1 C2 S2 -0.1(3) . . . . ?
C9 S2 C2 C1 -0.3(2) . . . . ?
C9 S2 C2 C3 179.96(17) . . . . ?
C1 C2 C3 C8 -164.1(2) . . . . ?
S2 C2 C3 C8 15.6(3) . . . . ?
C1 C2 C3 C4 15.9(4) . . . . ?
S2 C2 C3 C4 -164.37(17) . . . . ?
C8 C3 C4 C5 -0.4(3) . . . . ?
C2 C3 C4 C5 179.6(2) . . . . ?
C3 C4 C5 C6 -0.2(4) . . . . ?
C4 C5 C6 C7 0.9(4) . . . . ?
C5 C6 C7 C8 -1.1(4) . . . . ?
C6 C7 C8 C3 0.6(4) . . . . ?
C4 C3 C8 C7 0.2(4) . . . . ?
C2 C3 C8 C7 -179.8(2) . . . . ?
C1 S1 C9 C10 176.0(2) . . . . ?
C1 S1 C9 S2 -0.57(15) . . . . ?
C2 S2 C9 C10 -176.24(19) . . . . ?
C2 S2 C9 S1 0.53(15) . . . . ?
S1 C9 C10 C11 -1.3(4) . . . . ?
S2 C9 C10 C11 175.04(18) . . . . ?
C9 C10 C11 S3 7.8(4) . . . . ?
C9 C10 C11 S4 -170.9(2) . . . . ?
C12 S4 C11 C10 168.66(16) . . . . ?
C12 S4 C11 S3 -10.10(18) . . . . ?
C11 S4 C12 C13 -72.56(19) . . . . ?
C11 S4 C12 C16 171.79(16) . . . . ?
C16 C12 C13 C14 24.8(2) . . . . ?
S4 C12 C13 C14 -92.5(2) . . . . ?
C12 C13 C14 C15 -38.4(3) . . . . ?
C13 C14 C15 C16 37.4(3) . . . . ?
C14 C15 C16 C12 -21.9(3) . . . . ?
C13 C12 C16 C15 -1.6(3) . . . . ?
S4 C12 C16 C15 118.60(19) . . . . ?

loop_
_cod_related_entry_id
_cod_related_entry_database
_cod_related_entry_code
1 ChemSpider 30653024
